data_4305595
loop_
_publ_author_name
'Desmond J. Hubbard'
'Alexander R. Johnston'
'Hernan Sanchez Casalongue'
'Amy Narducci Sarjeant'
'Alexander J. Norquist'

_publ_section_title
;
Synthetic Approaches for Noncentrosymmetric Molybdates
;
_journal_name_full 'Inorganic Chemistry'
_journal_page_first 8518
_journal_page_last 8525
_journal_paper_doi 10.1021/ic800572g
_journal_volume 47
_journal_year 2008
_chemical_formula_moiety 'C18 H64 F2 Mo8 N6 O31'
_chemical_formula_sum 'C18 H64 F2 Mo8 N6 O31'
_chemical_formula_weight 1666.16
_space_group_IT_number 2
_symmetry_cell_setting triclinic
_symmetry_space_group_name_Hall '-P 1'
_symmetry_space_group_name_H-M 'P -1'
_atom_sites_solution_hydrogens geom
_atom_sites_solution_primary direct
_audit_creation_date 06-12-04
_audit_creation_method CRYSTALS_ver_12.84
_cell_angle_alpha 76.302(12)
_cell_angle_beta 83.388(15)
_cell_angle_gamma 70.958(10)
_cell_formula_units_Z 2
_cell_length_a 12.0550(18)
_cell_length_b 13.9286(12)
_cell_length_c 15.357(3)
_cell_measurement_reflns_used 11826
_cell_measurement_temperature 110
_cell_measurement_theta_max 29.6476
_cell_measurement_theta_min 3.7732
_cell_volume 2366.1(6)
_computing_cell_refinement 'DENZO/SCALEPACK (Otwinowski & Minor, 1997)'
_computing_data_collection 'COLLECT (Nonius, 1997-2001).'
_computing_data_reduction 'DENZO/SCALEPACK (Otwinowski & Minor, 1997)'
_computing_molecular_graphics 'CAMERON (Watkin et al., 1996)'
_computing_publication_material 'CRYSTALS (Betteridge et al., 2003)'
_computing_structure_refinement 'CRYSTALS (Betteridge et al., 2003)'
_computing_structure_solution 'SHELXS 86 (Sheldrick, 1986)'
_diffrn_ambient_temperature 110
_diffrn_measured_fraction_theta_full 0.996
_diffrn_measured_fraction_theta_max 0.882
_diffrn_measurement_device_type 'Nonius KappaCCD'
_diffrn_measurement_method \w
_diffrn_radiation_monochromator graphite
_diffrn_radiation_type 'Mo K\a'
_diffrn_radiation_wavelength 0.71073
_diffrn_reflns_av_R_equivalents 0.032
_diffrn_reflns_limit_h_max 15
_diffrn_reflns_limit_h_min -15
_diffrn_reflns_limit_k_max 19
_diffrn_reflns_limit_k_min -19
_diffrn_reflns_limit_l_max 21
_diffrn_reflns_limit_l_min -21
_diffrn_reflns_number 22623
_diffrn_reflns_theta_full 27.289
_diffrn_reflns_theta_max 29.661
_diffrn_reflns_theta_min 3.778
_diffrn_standards_number 0
_exptl_absorpt_coefficient_mu 2.153
_exptl_absorpt_correction_T_max 0.81
_exptl_absorpt_correction_T_min 0.81
_exptl_absorpt_correction_type multi-scan
_exptl_absorpt_process_details 'DENZO/SCALEPACK (Otwinowski & Minor, 1997)'
_exptl_crystal_colour colorless
_exptl_crystal_density_diffrn 2.324
_exptl_crystal_description rod
_exptl_crystal_F_000 1612
_exptl_crystal_size_max 0.344
_exptl_crystal_size_mid 0.209
_exptl_crystal_size_min 0.121
_refine_diff_density_max 2.18
_refine_diff_density_min -1.80
_refine_ls_extinction_method None
_refine_ls_goodness_of_fit_ref 0.8780
_refine_ls_hydrogen_treatment constr
_refine_ls_matrix_type full
_refine_ls_number_parameters 586
_refine_ls_number_reflns 6990
_refine_ls_number_restraints 0
_refine_ls_R_factor_all 0.0586
_refine_ls_R_factor_gt 0.0337
_refine_ls_shift/su_max 0.001264
_refine_ls_structure_factor_coef Fsqd
_refine_ls_weighting_details
;
 Method, part 1, Chebychev polynomial, (Watkin, 1994, Prince, 1982) 
 [weight] = 1.0/[A~0~*T~0~(x)+A~1~*T~1~(x) ... +A~n-1~]*T~n-1~(x)] 
 where A~i~ are the Chebychev coefficients listed below and x= Fcalc/Fmax 
 Method = Robust Weighting (Prince, 1982) 
 W = [weight] * [1-(deltaF/6*sigmaF)^2^]^2^ 
 A~i~ are: 
 0.167E+05 -0.167E+05 0.196E+05 -0.515E+04 0.351E+04 
;
_refine_ls_weighting_scheme calc
_refine_ls_wR_factor_all 0.0983
_refine_ls_wR_factor_gt 0.0801
_refine_ls_wR_factor_ref 0.0801
_reflns_limit_h_max 15
_reflns_limit_h_min -15
_reflns_limit_k_max 19
_reflns_limit_k_min -18
_reflns_limit_l_max 21
_reflns_limit_l_min 0
_reflns_number_gt 6990
_reflns_number_total 11816
_reflns_threshold_expression I>3.0\s(I)
_oxford_diffrn_Wilson_B_factor 0.00
_oxford_diffrn_Wilson_scale 0.00
_oxford_refine_ls_scale 2.153(10)
_oxford_structure_analysis_title 'x0320 in P -1'
_cod_data_source_file ic800572g-file002_6.cif
_cod_data_source_block x0320_compound-6
_cod_depositor_comments
;
The following automatic conversions were performed:
'_symmetry_cell_setting' value 'Triclinic' changed to 'triclinic'
according to '/home/saulius/struct/CIF-dictionaries/cif_core.dic'
dictionary named 'cif_core.dic' version 2.4.1 from 2010-06-29.

Automatic conversion script
Id: cif_fix_enum 1527 2010-12-29 10:47:43Z saulius 
;
_cod_original_cell_volume 2366.1(7)
_cod_original_sg_symbol_H-M 'P -1 '
_cod_database_code 4305595

loop_
_symmetry_equiv_pos_as_xyz
x,y,z
-x,-y,-z

loop_
_atom_site_label
_atom_site_type_symbol
_atom_site_fract_x
_atom_site_fract_y
_atom_site_fract_z
_atom_site_U_iso_or_equiv
_atom_site_occupancy
_atom_site_adp_type
_atom_site_refinement_flags_posn
_atom_site_refinement_flags_adp
_atom_site_refinement_flags_occupancy
_atom_site_disorder_assembly
_atom_site_disorder_group
_atom_site_attached_hydrogens
Mo1 Mo -0.05549(5) 0.72732(4) 0.55942(4) 0.0155 1.0000 Uani . . . . . .
Mo2 Mo 0.19411(5) 0.76813(4) 0.57677(4) 0.0156 1.0000 Uani . . . . . .
Mo3 Mo 0.00062(4) 0.93607(4) 0.41729(3) 0.0110 1.0000 Uani . . . . . .
Mo4 Mo -0.24786(4) 1.01797(4) 0.52728(3) 0.0128 1.0000 Uani . . . . . .
Mo5 Mo 0.64111(4) 0.71876(4) 0.99900(4) 0.0160 1.0000 Uani . . . . . .
Mo6 Mo 0.76620(4) 0.50642(4) 0.92406(3) 0.0137 1.0000 Uani . . . . . .
Mo7 Mo 0.55125(4) 0.51170(4) 1.09695(3) 0.0145 1.0000 Uani . . . . . .
Mo8 Mo 0.32430(5) 0.69763(4) 1.00738(5) 0.0234 1.0000 Uani . . . . . .
O1 O 0.0303(5) 0.6032(4) 0.5566(4) 0.0309 1.0000 Uani . . . . . .
O2 O -0.1621(4) 0.7137(4) 0.6397(3) 0.0199 1.0000 Uani . . . . . .
O3 O 0.0458(4) 0.7557(3) 0.6330(3) 0.0155 1.0000 Uani . . . . . .
O4 O -0.1228(4) 0.8932(3) 0.5200(3) 0.0136 1.0000 Uani . . . . . .
O5 O 0.0759(4) 0.7924(3) 0.4624(3) 0.0141 1.0000 Uani . . . . . .
O6 O 0.2640(4) 0.6432(4) 0.5632(4) 0.0293 1.0000 Uani . . . . . .
O7 O 0.2503(4) 0.7785(4) 0.6705(3) 0.0262 1.0000 Uani . . . . . .
O8 O -0.2874(4) 1.1669(3) 0.5164(3) 0.0167 1.0000 Uani . . . . . .
O9 O -0.0949(4) 1.0640(3) 0.4539(3) 0.0125 1.0000 Uani . . . . . .
O10 O -0.0704(4) 0.9392(3) 0.3269(3) 0.0166 1.0000 Uani . . . . . .
O11 O 0.1228(4) 0.9751(3) 0.3693(3) 0.0157 1.0000 Uani . . . . . .
O12 O -0.3239(4) 1.0251(4) 0.4365(3) 0.0218 1.0000 Uani . . . . . .
O13 O -0.3326(4) 0.9841(4) 0.6189(3) 0.0207 1.0000 Uani . . . . . .
O14 O 0.7800(4) 0.7194(4) 1.0165(3) 0.0223 1.0000 Uani . . . . . .
O15 O 0.5707(4) 0.8419(4) 0.9441(4) 0.0290 1.0000 Uani . . . . . .
O16 O 0.6815(4) 0.6521(3) 0.8994(3) 0.0168 1.0000 Uani . . . . . .
O17 O 0.4898(4) 0.6665(3) 1.0152(3) 0.0187 1.0000 Uani . . . . . .
O18 O 0.6906(4) 0.5471(3) 1.0612(3) 0.0157 1.0000 Uani . . . . . .
O19 O 0.7864(4) 0.4878(4) 0.8171(3) 0.0233 1.0000 Uani . . . . . .
O20 O 0.9001(4) 0.5084(4) 0.9504(3) 0.0191 1.0000 Uani . . . . . .
O21 O 0.5992(4) 0.4752(3) 0.9476(3) 0.0137 1.0000 Uani . . . . . .
O22 O 0.2029(4) 0.6380(3) 1.0057(3) 0.0203 1.0000 Uani . . . . . .
O23 O 0.5114(4) 0.5438(4) 1.1990(3) 0.0273 1.0000 Uani . . . . . .
O24 O 0.6083(4) 0.3763(4) 1.1207(3) 0.0211 1.0000 Uani . . . . . .
O25 O 0.2833(5) 0.8121(4) 0.9282(5) 0.0475 1.0000 Uani . . . . . .
O26 O 0.2827(5) 0.7333(4) 1.1074(4) 0.0376 1.0000 Uani . . . . . .
O27 O 0.023(2) 0.9284(11) 1.0845(13) 0.2371 1.0000 Uani . . . . . .
O28 O 0.9800(5) 0.7508(5) 1.0704(4) 0.0388 1.0000 Uani . . . . . .
O29 O 0.3504(16) 0.1721(18) 0.5812(15) 0.2116 1.0000 Uani . . . . . .
O30 O 0.5680(13) 0.5443(14) 0.4518(15) 0.2097 1.0000 Uani . . . . . .
O31 O 0.4959(8) 0.7295(8) 0.4062(6) 0.0797 1.0000 Uani . . . . . .
F1 F -0.1338(4) 0.7403(4) 0.4517(3) 0.0330 1.0000 Uani . . . . . .
F2 F 0.5889(4) 0.7325(3) 1.1211(3) 0.0283 1.0000 Uani . . . . . .
N1 N 0.1605(6) 0.6410(6) 0.3579(5) 0.0372 1.0000 Uani . . . . . .
N2 N 0.4021(8) 0.7574(10) 0.2551(8) 0.0929 1.0000 Uani . . . . . .
N3 N 0.5088(10) 0.2248(8) 0.3482(9) 0.0830 1.0000 Uani . . . . . .
N4 N 0.6835(7) 0.0514(7) 0.2364(6) 0.0506 1.0000 Uani . . . . . .
N5 N 0.9551(5) 0.7977(4) 0.7925(4) 0.0179 1.0000 Uani . . . . . .
N6 N 1.1075(5) 0.5077(4) 0.8529(3) 0.0171 1.0000 Uani . . . . . .
C1 C 0.2786(7) 0.6443(8) 0.3189(7) 0.0478 1.0000 Uani . . . . . .
C2 C 0.2803(9) 0.7570(11) 0.2911(9) 0.0804 1.0000 Uani . . . . . .
C3 C 0.1631(12) 0.5311(9) 0.3936(6) 0.0612 1.0000 Uani . . . . . .
C4 C 0.0651(8) 0.6956(8) 0.2903(7) 0.0479 1.0000 Uani . . . . . .
C5 C 0.3990(8) 0.8821(8) 0.2077(7) 0.0488 1.0000 Uani . . . . . .
C6 C 0.3487(14) 0.9289(11) 0.1206(10) 0.0851 1.0000 Uani . . . . . .
C7 C 0.5079(17) 0.2022(10) 0.2626(9) 0.0959 1.0000 Uani . . . . . .
C8 C 0.5534(9) 0.0875(9) 0.2506(8) 0.0601 1.0000 Uani . . . . . .
C9 C 0.4367(13) 0.1823(13) 0.4240(13) 0.1063 1.0000 Uani . . . . . .
C10 C 0.4709(14) 0.3346(9) 0.3389(9) 0.0869 1.0000 Uani . . . . . .
C11 C 0.7318(9) -0.0525(8) 0.2050(9) 0.0585 1.0000 Uani . . . . . .
C12 C 0.6933(12) -0.0471(9) 0.1152(10) 0.0748 1.0000 Uani . . . . . .
C13 C 0.9725(6) 0.6863(5) 0.8344(5) 0.0214 1.0000 Uani . . . . . .
C14 C 1.0998(5) 0.6196(5) 0.8280(5) 0.0198 1.0000 Uani . . . . . .
C15 C 0.8268(6) 0.8579(6) 0.7967(5) 0.0289 1.0000 Uani . . . . . .
C16 C 1.0240(7) 0.8470(6) 0.8324(5) 0.0274 1.0000 Uani . . . . . .
C17 C 1.0929(7) 0.4609(6) 0.7785(5) 0.0278 1.0000 Uani . . . . . .
C18 C 1.2058(8) 0.4358(7) 0.7203(6) 0.0389 1.0000 Uani . . . . . .
H1 H 0.1416 0.6777 0.4090 0.0506 1.0000 Uiso R . . . . .
H2 H 0.3374 0.6060 0.3627 0.0680 1.0000 Uiso R . . . . .
H3 H 0.2961 0.6131 0.2666 0.0679 1.0000 Uiso R . . . . .
H4 H 0.2573 0.7916 0.3412 0.1279 1.0000 Uiso R . . . . .
H5 H 0.2262 0.7941 0.2436 0.1281 1.0000 Uiso R . . . . .
H6 H 0.4561 0.7292 0.3063 0.1433 1.0000 Uiso R . . . . .
H7 H 0.4299 0.7127 0.2097 0.1433 1.0000 Uiso R . . . . .
H8 H 0.1845 0.4932 0.3462 0.1029 1.0000 Uiso R . . . . .
H9 H 0.2194 0.4983 0.4395 0.1030 1.0000 Uiso R . . . . .
H10 H 0.0868 0.5293 0.4185 0.1029 1.0000 Uiso R . . . . .
H11 H -0.0056 0.6789 0.3128 0.0789 1.0000 Uiso R . . . . .
H12 H 0.0502 0.7693 0.2798 0.0790 1.0000 Uiso R . . . . .
H13 H 0.0916 0.6722 0.2354 0.0789 1.0000 Uiso R . . . . .
H14 H 0.4791 0.8839 0.2035 0.0693 1.0000 Uiso R . . . . .
H15 H 0.3530 0.9239 0.2488 0.0691 1.0000 Uiso R . . . . .
H16 H 0.3867 0.8849 0.0785 0.1351 1.0000 Uiso R . . . . .
H17 H 0.3604 0.9968 0.0991 0.1351 1.0000 Uiso R . . . . .
H18 H 0.2651 0.9379 0.1250 0.1351 1.0000 Uiso R . . . . .
H19 H 0.5923 0.1973 0.3662 0.1207 1.0000 Uiso R . . . . .
H20 H 0.4277 0.2318 0.2441 0.1072 1.0000 Uiso R . . . . .
H21 H 0.5575 0.2369 0.2226 0.1070 1.0000 Uiso R . . . . .
H22 H 0.5181 0.0820 0.1988 0.0730 1.0000 Uiso R . . . . .
H23 H 0.5310 0.0446 0.3053 0.0732 1.0000 Uiso R . . . . .
H24 H 0.7200 0.0440 0.2938 0.0630 1.0000 Uiso R . . . . .
H25 H 0.7054 0.1061 0.1892 0.0630 1.0000 Uiso R . . . . .
H26 H 0.4506 0.1086 0.4287 0.1411 1.0000 Uiso R . . . . .
H27 H 0.4591 0.1936 0.4785 0.1410 1.0000 Uiso R . . . . .
H28 H 0.3544 0.2196 0.4147 0.1410 1.0000 Uiso R . . . . .
H29 H 0.4924 0.3486 0.3918 0.1100 1.0000 Uiso R . . . . .
H30 H 0.5091 0.3647 0.2864 0.1100 1.0000 Uiso R . . . . .
H31 H 0.3871 0.3610 0.3338 0.1100 1.0000 Uiso R . . . . .
H32 H 0.7093 -0.1085 0.2496 0.0727 1.0000 Uiso R . . . . .
H33 H 0.8169 -0.0710 0.2014 0.0731 1.0000 Uiso R . . . . .
H34 H 0.7302 -0.1115 0.0957 0.1110 1.0000 Uiso R . . . . .
H35 H 0.7131 0.0085 0.0726 0.1110 1.0000 Uiso R . . . . .
H36 H 0.6094 -0.0322 0.1172 0.1111 1.0000 Uiso R . . . . .
H37 H 0.9808 0.8021 0.7278 0.0216 1.0000 Uiso R . . . . .
H38 H 0.9474 0.6823 0.8971 0.0253 1.0000 Uiso R . . . . .
H39 H 0.9241 0.6610 0.8046 0.0250 1.0000 Uiso R . . . . .
H40 H 1.1449 0.6333 0.8691 0.0229 1.0000 Uiso R . . . . .
H41 H 1.1322 0.6354 0.7671 0.0230 1.0000 Uiso R . . . . .
H42 H 1.1864 0.4674 0.8778 0.0194 1.0000 Uiso R . . . . .
H43 H 1.0450 0.4997 0.9003 0.0194 1.0000 Uiso R . . . . .
H44 H 0.7831 0.8261 0.7701 0.0391 1.0000 Uiso R . . . . .
H45 H 0.8012 0.8567 0.8587 0.0390 1.0000 Uiso R . . . . .
H46 H 0.8150 0.9285 0.7654 0.0389 1.0000 Uiso R . . . . .
H47 H 1.0011 0.8440 0.8947 0.0450 1.0000 Uiso R . . . . .
H48 H 1.0101 0.9181 0.8013 0.0450 1.0000 Uiso R . . . . .
H49 H 1.1056 0.8099 0.8265 0.0450 1.0000 Uiso R . . . . .
H50 H 1.0291 0.5106 0.7425 0.0361 1.0000 Uiso R . . . . .
H51 H 1.0735 0.3974 0.8036 0.0361 1.0000 Uiso R . . . . .
H52 H 1.1920 0.4090 0.6718 0.0609 1.0000 Uiso R . . . . .
H53 H 1.2674 0.3843 0.7564 0.0610 1.0000 Uiso R . . . . .
H54 H 1.2276 0.4979 0.6970 0.0611 1.0000 Uiso R . . . . .

loop_
_atom_site_aniso_label
_atom_site_aniso_U_11
_atom_site_aniso_U_22
_atom_site_aniso_U_33
_atom_site_aniso_U_23
_atom_site_aniso_U_13
_atom_site_aniso_U_12
Mo1 0.0184(3) 0.0146(3) 0.0155(3) -0.0058(2) 0.0056(2) -0.0079(2)
Mo2 0.0121(2) 0.0144(3) 0.0167(3) -0.0006(2) 0.00234(19) -0.00212(19)
Mo3 0.0120(2) 0.0126(2) 0.0093(2) -0.00437(18) 0.00284(17) -0.00450(18)
Mo4 0.0097(2) 0.0146(2) 0.0142(2) -0.00457(19) 0.00295(18) -0.00390(18)
Mo5 0.0113(2) 0.0153(3) 0.0234(3) -0.0077(2) 0.0032(2) -0.00571(19)
Mo6 0.0104(2) 0.0180(3) 0.0148(2) -0.0075(2) 0.00467(18) -0.00633(19)
Mo7 0.0116(2) 0.0219(3) 0.0122(2) -0.0050(2) 0.00315(18) -0.0085(2)
Mo8 0.0092(2) 0.0138(3) 0.0481(4) -0.0109(3) 0.0051(2) -0.0037(2)
O1 0.033(3) 0.022(3) 0.038(3) -0.012(2) 0.012(2) -0.009(2)
O2 0.022(2) 0.019(2) 0.019(2) -0.0019(18) 0.0011(18) -0.0094(18)
O3 0.014(2) 0.018(2) 0.013(2) -0.0034(17) 0.0023(16) -0.0033(17)
O4 0.013(2) 0.016(2) 0.0104(19) -0.0023(16) 0.0036(15) -0.0050(16)
O5 0.018(2) 0.015(2) 0.0106(19) -0.0067(16) 0.0054(16) -0.0055(17)
O6 0.018(2) 0.017(2) 0.043(3) -0.001(2) 0.008(2) 0.0008(19)
O7 0.020(2) 0.035(3) 0.021(2) 0.001(2) -0.0044(19) -0.008(2)
O8 0.012(2) 0.016(2) 0.018(2) -0.0020(17) 0.0035(16) -0.0018(16)
O9 0.0126(19) 0.015(2) 0.0093(19) -0.0042(16) 0.0034(15) -0.0037(16)
O10 0.018(2) 0.022(2) 0.011(2) -0.0040(17) 0.0001(16) -0.0081(18)
O11 0.019(2) 0.014(2) 0.014(2) -0.0043(17) 0.0025(16) -0.0042(17)
O12 0.016(2) 0.024(2) 0.027(3) -0.007(2) -0.0047(19) -0.0065(18)
O13 0.017(2) 0.022(2) 0.024(2) -0.0066(19) 0.0066(18) -0.0085(18)
O14 0.015(2) 0.028(3) 0.028(3) -0.015(2) 0.0046(18) -0.0072(19)
O15 0.018(2) 0.019(2) 0.047(3) -0.005(2) 0.001(2) -0.0038(19)
O16 0.014(2) 0.017(2) 0.019(2) -0.0012(17) -0.0008(16) -0.0062(17)
O17 0.017(2) 0.017(2) 0.024(2) -0.0057(18) -0.0003(18) -0.0071(17)
O18 0.015(2) 0.018(2) 0.014(2) -0.0035(17) 0.0012(16) -0.0052(17)
O19 0.021(2) 0.039(3) 0.017(2) -0.017(2) 0.0089(18) -0.014(2)
O20 0.015(2) 0.022(2) 0.022(2) -0.0066(19) 0.0039(17) -0.0075(18)
O21 0.012(2) 0.014(2) 0.016(2) -0.0041(16) -0.0006(16) -0.0055(16)
O22 0.010(2) 0.016(2) 0.033(3) -0.0018(19) 0.0016(18) -0.0052(17)
O23 0.025(3) 0.049(3) 0.020(2) -0.018(2) 0.0083(19) -0.022(2)
O24 0.015(2) 0.027(3) 0.021(2) -0.0007(19) 0.0007(17) -0.0090(19)
O25 0.017(3) 0.016(3) 0.105(6) 0.001(3) -0.009(3) -0.007(2)
O26 0.022(3) 0.038(3) 0.067(4) -0.037(3) 0.015(3) -0.015(2)
O27 0.46(3) 0.086(10) 0.209(18) -0.030(11) -0.16(2) -0.097(15)
O28 0.024(3) 0.050(4) 0.048(4) -0.024(3) 0.004(2) -0.011(3)
O29 0.160(16) 0.27(2) 0.24(2) -0.021(18) -0.063(15) -0.132(17)
O30 0.107(11) 0.187(16) 0.34(3) -0.184(18) 0.052(13) 0.011(10)
O31 0.067(6) 0.102(7) 0.081(6) -0.042(5) -0.006(5) -0.022(5)
F1 0.053(3) 0.039(3) 0.020(2) -0.0084(18) -0.0004(19) -0.031(2)
F2 0.025(2) 0.040(3) 0.031(2) -0.024(2) 0.0144(17) -0.0182(19)
N1 0.028(3) 0.054(4) 0.043(4) -0.035(4) 0.020(3) -0.020(3)
N2 0.061(6) 0.161(11) 0.125(9) -0.130(9) 0.075(6) -0.083(7)
N3 0.062(7) 0.056(6) 0.125(11) -0.002(6) -0.007(7) -0.020(5)
N4 0.053(5) 0.055(5) 0.049(5) 0.003(4) -0.016(4) -0.027(4)
N5 0.023(3) 0.017(3) 0.015(3) -0.007(2) 0.002(2) -0.006(2)
N6 0.016(3) 0.016(3) 0.016(2) 0.002(2) 0.000(2) -0.003(2)
C1 0.023(4) 0.081(7) 0.059(6) -0.055(6) 0.019(4) -0.021(4)
C2 0.052(6) 0.138(11) 0.112(10) -0.114(10) 0.062(7) -0.070(7)
C3 0.113(10) 0.064(7) 0.027(5) -0.029(5) 0.022(5) -0.048(7)
C4 0.029(4) 0.055(6) 0.078(7) -0.047(5) 0.015(4) -0.020(4)
C5 0.044(5) 0.057(6) 0.069(7) -0.052(6) 0.028(5) -0.030(5)
C6 0.100(11) 0.077(10) 0.091(11) -0.030(8) 0.008(9) -0.040(8)
C7 0.179(17) 0.062(8) 0.054(8) 0.014(6) -0.054(9) -0.050(10)
C8 0.053(6) 0.078(8) 0.051(6) -0.019(6) -0.027(5) -0.011(6)
C9 0.058(8) 0.088(11) 0.159(17) 0.007(11) -0.003(10) -0.027(8)
C10 0.110(11) 0.042(7) 0.069(8) 0.003(6) -0.005(8) 0.021(7)
C11 0.049(6) 0.035(5) 0.097(9) -0.016(5) -0.029(6) -0.009(4)
C12 0.075(8) 0.043(6) 0.114(11) -0.038(7) 0.029(8) -0.024(6)
C13 0.027(3) 0.015(3) 0.022(3) -0.003(3) 0.007(3) -0.009(3)
C14 0.014(3) 0.022(3) 0.022(3) -0.002(3) -0.001(2) -0.006(2)
C15 0.024(4) 0.021(3) 0.031(4) -0.002(3) 0.010(3) 0.001(3)
C16 0.045(4) 0.025(4) 0.020(3) -0.008(3) 0.008(3) -0.021(3)
C17 0.029(4) 0.033(4) 0.024(4) -0.006(3) -0.002(3) -0.014(3)
C18 0.043(5) 0.041(5) 0.036(5) -0.016(4) 0.008(4) -0.014(4)

loop_
_atom_type_symbol
_atom_type_scat_dispersion_real
_atom_type_scat_dispersion_imag
_atom_type_scat_Cromer_Mann_a1
_atom_type_scat_Cromer_Mann_b1
_atom_type_scat_Cromer_Mann_a2
_atom_type_scat_Cromer_Mann_b2
_atom_type_scat_Cromer_Mann_a3
_atom_type_scat_Cromer_Mann_b3
_atom_type_scat_Cromer_Mann_a4
_atom_type_scat_Cromer_Mann_b4
_atom_type_scat_Cromer_Mann_c
_atom_type_scat_source
C 0.0033 0.0016 2.3100 20.8439 1.0200 10.2075 1.5886 0.5687 0.8650 51.6512 0.2156 'International Tables Vol C 4.2.6.8 and 6.1.1.4'
H 0.0000 0.0000 0.4930 10.5109 0.3229 26.1257 0.1402 3.1424 0.0408 57.7998 0.0030 'International Tables Vol C 4.2.6.8 and 6.1.1.4'
F 0.0171 0.0103 3.5392 10.2825 2.6412 4.2944 1.5170 0.2615 1.0243 26.1476 0.2776 'International Tables Vol C 4.2.6.8 and 6.1.1.4'
Mo -1.6832 0.6857 3.7025 0.2772 17.2356 1.0958 12.8876 11.0040 3.7429 61.6584 4.3875 'International Tables Vol C 4.2.6.8 and 6.1.1.4'
N 0.0061 0.0033 12.2126 0.0057 3.1322 9.8933 2.0125 28.9975 1.1663 0.5826 -11.5290 'International Tables Vol C 4.2.6.8 and 6.1.1.4'
O 0.0106 0.0060 3.0485 13.2771 2.2868 5.7011 1.5463 0.3239 0.8670 32.9089 0.2508 'International Tables Vol C 4.2.6.8 and 6.1.1.4'
Na 0.0362 0.0249 4.7626 3.2850 3.1736 8.8422 1.2674 0.3136 1.1128 129.4240 0.6760 'International Tables Vol C 4.2.6.8 and 6.1.1.4'

loop_
_geom_angle_atom_site_label_1
_geom_angle_site_symmetry_1
_geom_angle_atom_site_label_2
_geom_angle_site_symmetry_2
_geom_angle_atom_site_label_3
_geom_angle_site_symmetry_3
_geom_angle
_geom_angle_publ_flag
Mo2 . Mo1 . Mo3 . 62.13(2) yes
Mo2 . Mo1 . O1 . 84.74(18) yes
Mo3 . Mo1 . O1 . 121.37(17) yes
Mo2 . Mo1 . O2 . 129.14(16) yes
Mo3 . Mo1 . O2 . 133.77(16) yes
O1 . Mo1 . O2 . 104.8(2) yes
Mo2 . Mo1 . O3 . 31.93(12) yes
Mo3 . Mo1 . O3 . 80.37(13) yes
O1 . Mo1 . O3 . 96.3(2) yes
O2 . Mo1 . O3 . 97.3(2) yes
Mo2 . Mo1 . O4 . 84.63(11) yes
Mo3 . Mo1 . O4 . 37.71(11) yes
O1 . Mo1 . O4 . 158.8(2) yes
O2 . Mo1 . O4 . 96.07(19) yes
O3 . Mo1 . O4 . 84.13(17) yes
Mo2 . Mo1 . O5 . 43.93(11) yes
Mo3 . Mo1 . O5 . 32.03(11) yes
O1 . Mo1 . O5 . 90.5(2) yes
O2 . Mo1 . O5 . 163.06(19) yes
O3 . Mo1 . O5 . 73.48(16) yes
Mo2 . Mo1 . F1 . 128.68(13) yes
Mo3 . Mo1 . F1 . 76.75(13) yes
O1 . Mo1 . F1 . 92.4(2) yes
O2 . Mo1 . F1 . 101.2(2) yes
O3 . Mo1 . F1 . 156.80(18) yes
O4 . Mo1 . O5 . 69.24(15) yes
O4 . Mo1 . F1 . 80.13(18) yes
O5 . Mo1 . F1 . 85.00(17) yes
O9 2_576 Mo2 . Mo4 2_576 43.39(10) yes
O9 2_576 Mo2 . Mo1 . 86.54(11) yes
Mo4 2_576 Mo2 . Mo1 . 122.14(2) yes
O9 2_576 Mo2 . O8 2_576 74.00(16) yes
Mo4 2_576 Mo2 . O8 2_576 33.09(13) yes
Mo1 . Mo2 . O8 2_576 128.71(13) yes
O9 2_576 Mo2 . Mo3 . 43.33(11) yes
Mo4 2_576 Mo2 . Mo3 . 62.33(2) yes
Mo1 . Mo2 . Mo3 . 60.62(2) yes
O8 2_576 Mo2 . Mo3 . 73.49(13) yes
O9 2_576 Mo2 . O3 . 83.23(16) yes
Mo4 2_576 Mo2 . O3 . 126.61(13) yes
Mo1 . Mo2 . O3 . 32.01(13) yes
O8 2_576 Mo2 . O3 . 152.24(18) yes
Mo3 . Mo2 . O3 . 79.08(13) yes
O9 2_576 Mo2 . O5 . 73.76(15) yes
Mo4 2_576 Mo2 . O5 . 87.37(11) yes
Mo1 . Mo2 . O5 . 44.42(10) yes
O8 2_576 Mo2 . O5 . 84.36(17) yes
Mo3 . Mo2 . O5 . 30.83(11) yes
O9 2_576 Mo2 . O6 . 160.8(2) yes
Mo4 2_576 Mo2 . O6 . 128.85(17) yes
Mo1 . Mo2 . O6 . 87.52(18) yes
O8 2_576 Mo2 . O6 . 95.8(2) yes
Mo3 . Mo2 . O6 . 118.62(19) yes
O9 2_576 Mo2 . O7 . 92.2(2) yes
Mo4 2_576 Mo2 . O7 . 87.93(17) yes
Mo1 . Mo2 . O7 . 128.29(16) yes
O8 2_576 Mo2 . O7 . 100.0(2) yes
Mo3 . Mo2 . O7 . 135.48(18) yes
O3 . Mo2 . O5 . 74.02(16) yes
O3 . Mo2 . O6 . 101.0(2) yes
O5 . Mo2 . O6 . 89.3(2) yes
O3 . Mo2 . O7 . 96.5(2) yes
O5 . Mo2 . O7 . 163.7(2) yes
O6 . Mo2 . O7 . 105.8(3) yes
O9 2_576 Mo3 . Mo1 . 81.22(10) yes
O9 2_576 Mo3 . Mo3 2_576 33.57(10) yes
Mo1 . Mo3 . Mo3 2_576 95.07(3) yes
O9 2_576 Mo3 . Mo2 . 39.44(10) yes
Mo1 . Mo3 . Mo2 . 57.26(2) yes
Mo3 2_576 Mo3 . Mo2 . 71.84(3) yes
O9 2_576 Mo3 . Mo4 2_576 39.77(10) yes
Mo1 . Mo3 . Mo4 2_576 112.62(2) yes
Mo3 2_576 Mo3 . Mo4 2_576 56.38(2) yes
Mo2 . Mo3 . Mo4 2_576 56.030(18) yes
O9 2_576 Mo3 . Mo4 . 86.82(10) yes
Mo1 . Mo3 . Mo4 . 71.50(2) yes
Mo3 2_576 Mo3 . Mo4 . 62.62(2) yes
Mo2 . Mo3 . Mo4 . 105.58(3) yes
Mo4 2_576 Mo3 . Mo4 . 119.00(2) yes
O9 2_576 Mo3 . O4 . 81.10(15) yes
Mo1 . Mo3 . O4 . 37.42(11) yes
Mo3 2_576 Mo3 . O4 . 74.51(11) yes
Mo2 . Mo3 . O4 . 80.31(11) yes
Mo4 2_576 Mo3 . O4 . 120.87(11) yes
O9 2_576 Mo3 . O5 . 77.02(16) yes
Mo1 . Mo3 . O5 . 40.01(12) yes
Mo3 2_576 Mo3 . O5 . 107.24(13) yes
Mo2 . Mo3 . O5 . 38.02(13) yes
Mo4 2_576 Mo3 . O5 . 87.53(13) yes
O9 2_576 Mo3 . O9 . 76.25(17) yes
Mo1 . Mo3 . O9 . 110.03(12) yes
Mo3 2_576 Mo3 . O9 . 42.68(12) yes
Mo2 . Mo3 . O9 . 113.54(12) yes
Mo4 2_576 Mo3 . O9 . 88.26(12) yes
O9 2_576 Mo3 . O10 . 178.07(18) yes
Mo1 . Mo3 . O10 . 98.96(15) yes
Mo3 2_576 Mo3 . O10 . 144.58(15) yes
Mo2 . Mo3 . O10 . 142.09(15) yes
Mo4 2_576 Mo3 . O10 . 141.22(15) yes
O9 2_576 Mo3 . O11 . 77.51(17) yes
Mo1 . Mo3 . O11 . 138.52(14) yes
Mo3 2_576 Mo3 . O11 . 86.43(14) yes
Mo2 . Mo3 . O11 . 84.45(14) yes
Mo4 2_576 Mo3 . O11 . 37.77(14) yes
Mo4 . Mo3 . O4 . 34.14(11) yes
Mo4 . Mo3 . O5 . 110.92(12) yes
O4 . Mo3 . O5 . 76.85(17) yes
Mo4 . Mo3 . O9 . 42.29(12) yes
O4 . Mo3 . O9 . 73.77(16) yes
O5 . Mo3 . O9 . 142.74(17) yes
Mo4 . Mo3 . O10 . 91.41(15) yes
O4 . Mo3 . O10 . 97.86(18) yes
O5 . Mo3 . O10 . 104.4(2) yes
O9 . Mo3 . O10 . 101.91(19) yes
Mo4 . Mo3 . O11 . 141.03(14) yes
O4 . Mo3 . O11 . 158.51(18) yes
O5 . Mo3 . O11 . 100.08(19) yes
O9 . Mo3 . O11 . 98.95(18) yes
O10 . Mo3 . O11 . 103.5(2) yes
O11 2_576 Mo4 . Mo2 2_576 81.48(11) yes
O11 2_576 Mo4 . Mo3 . 82.18(10) yes
Mo2 2_576 Mo4 . Mo3 . 76.54(2) yes
O11 2_576 Mo4 . Mo3 2_576 27.27(10) yes
Mo2 2_576 Mo4 . Mo3 2_576 61.64(2) yes
Mo3 . Mo4 . Mo3 2_576 61.00(2) yes
O11 2_576 Mo4 . O4 . 80.74(16) yes
Mo2 2_576 Mo4 . O4 . 115.01(12) yes
Mo3 . Mo4 . O4 . 39.33(12) yes
Mo3 2_576 Mo4 . O4 . 75.59(13) yes
O11 2_576 Mo4 . O8 . 78.86(17) yes
Mo2 2_576 Mo4 . O8 . 33.29(12) yes
Mo3 . Mo4 . O8 . 108.94(12) yes
Mo3 2_576 Mo4 . O8 . 73.01(13) yes
O4 . Mo4 . O8 . 144.61(18) yes
O11 2_576 Mo4 . O9 . 70.24(15) yes
Mo2 2_576 Mo4 . O9 . 42.68(11) yes
Mo3 . Mo4 . O9 . 35.81(10) yes
Mo3 2_576 Mo4 . O9 . 42.99(10) yes
O4 . Mo4 . O9 . 72.50(16) yes
O11 2_576 Mo4 . O12 . 168.95(19) yes
Mo2 2_576 Mo4 . O12 . 88.93(16) yes
Mo3 . Mo4 . O12 . 90.30(16) yes
Mo3 2_576 Mo4 . O12 . 141.82(16) yes
O4 . Mo4 . O12 . 98.6(2) yes
O11 2_576 Mo4 . O13 . 85.75(19) yes
Mo2 2_576 Mo4 . O13 . 135.17(16) yes
Mo3 . Mo4 . O13 . 143.65(16) yes
Mo3 2_576 Mo4 . O13 . 113.00(16) yes
O4 . Mo4 . O13 . 104.9(2) yes
O8 . Mo4 . O9 . 73.50(16) yes
O8 . Mo4 . O12 . 96.1(2) yes
O9 . Mo4 . O12 . 98.96(19) yes
O8 . Mo4 . O13 . 102.1(2) yes
O9 . Mo4 . O13 . 155.98(19) yes
O12 . Mo4 . O13 . 105.0(2) yes
Mo6 . Mo5 . Mo7 . 63.38(2) yes
Mo6 . Mo5 . O14 . 87.85(15) yes
Mo7 . Mo5 . O14 . 120.26(17) yes
Mo6 . Mo5 . O15 . 130.76(19) yes
Mo7 . Mo5 . O15 . 133.57(17) yes
O14 . Mo5 . O15 . 105.3(2) yes
Mo6 . Mo5 . O16 . 31.56(13) yes
Mo7 . Mo5 . O16 . 83.68(13) yes
O14 . Mo5 . O16 . 97.9(2) yes
O15 . Mo5 . O16 . 99.2(2) yes
Mo6 . Mo5 . O17 . 83.20(12) yes
Mo7 . Mo5 . O17 . 38.60(12) yes
O14 . Mo5 . O17 . 158.6(2) yes
O15 . Mo5 . O17 . 95.2(2) yes
O16 . Mo5 . O17 . 84.55(18) yes
Mo6 . Mo5 . O18 . 45.28(11) yes
Mo7 . Mo5 . O18 . 32.11(11) yes
O14 . Mo5 . O18 . 90.3(2) yes
O15 . Mo5 . O18 . 164.1(2) yes
O16 . Mo5 . O18 . 75.33(17) yes
Mo6 . Mo5 . F2 . 128.32(14) yes
Mo7 . Mo5 . F2 . 72.93(12) yes
O14 . Mo5 . F2 . 91.5(2) yes
O15 . Mo5 . F2 . 99.1(2) yes
O16 . Mo5 . F2 . 156.42(18) yes
O17 . Mo5 . O18 . 69.67(16) yes
O17 . Mo5 . F2 . 79.09(17) yes
O18 . Mo5 . F2 . 83.07(17) yes
Mo5 . Mo6 . Mo8 2_667 121.41(2) yes
Mo5 . Mo6 . O22 2_667 126.56(14) yes
Mo8 2_667 Mo6 . O22 2_667 32.01(13) yes
Mo5 . Mo6 . Mo7 . 59.82(2) yes
Mo8 2_667 Mo6 . Mo7 . 61.91(2) yes
O22 2_667 Mo6 . Mo7 . 73.11(13) yes
Mo5 . Mo6 . O16 . 31.39(13) yes
Mo8 2_667 Mo6 . O16 . 131.29(13) yes
O22 2_667 Mo6 . O16 . 153.44(19) yes
Mo7 . Mo6 . O16 . 80.35(13) yes
Mo5 . Mo6 . O18 . 43.81(11) yes
Mo8 2_667 Mo6 . O18 . 85.52(11) yes
O22 2_667 Mo6 . O18 . 82.77(18) yes
Mo7 . Mo6 . O18 . 30.26(10) yes
O16 . Mo6 . O18 . 73.73(17) yes
Mo5 . Mo6 . O19 . 129.97(18) yes
Mo8 2_667 Mo6 . O19 . 91.17(17) yes
O22 2_667 Mo6 . O19 . 101.6(2) yes
Mo7 . Mo6 . O19 . 138.09(16) yes
O16 . Mo6 . O19 . 98.6(2) yes
Mo5 . Mo6 . O20 . 89.05(15) yes
Mo8 2_667 Mo6 . O20 . 122.73(16) yes
O22 2_667 Mo6 . O20 . 90.7(2) yes
Mo7 . Mo6 . O20 . 116.72(15) yes
O16 . Mo6 . O20 . 100.7(2) yes
Mo5 . Mo6 . O21 . 88.04(11) yes
Mo8 2_667 Mo6 . O21 . 42.99(11) yes
O22 2_667 Mo6 . O21 . 72.87(16) yes
Mo7 . Mo6 . O21 . 43.63(11) yes
O16 . Mo6 . O21 . 88.53(17) yes
O18 . Mo6 . O19 . 165.92(19) yes
O18 . Mo6 . O20 . 88.51(18) yes
O19 . Mo6 . O20 . 104.7(2) yes
O18 . Mo6 . O21 . 73.70(15) yes
O19 . Mo6 . O21 . 94.60(19) yes
O20 . Mo6 . O21 . 156.93(19) yes
Mo5 . Mo7 . Mo7 2_667 95.65(3) yes
Mo5 . Mo7 . Mo8 2_667 112.59(2) yes
Mo7 2_667 Mo7 . Mo8 2_667 55.93(2) yes
Mo5 . Mo7 . Mo6 . 56.806(19) yes
Mo7 2_667 Mo7 . Mo6 . 69.57(2) yes
Mo8 2_667 Mo7 . Mo6 . 56.048(19) yes
Mo5 . Mo7 . O21 2_667 111.01(13) yes
Mo7 2_667 Mo7 . O21 2_667 42.67(12) yes
Mo8 2_667 Mo7 . O21 2_667 87.66(12) yes
Mo6 . Mo7 . O21 2_667 111.16(13) yes
Mo5 . Mo7 . Mo8 . 72.23(2) yes
Mo7 2_667 Mo7 . Mo8 . 62.16(2) yes
Mo8 2_667 Mo7 . Mo8 . 118.08(2) yes
Mo6 . Mo7 . Mo8 . 102.96(3) yes
O21 2_667 Mo7 . Mo8 . 42.30(12) yes
Mo5 . Mo7 . O17 . 38.28(12) yes
Mo7 2_667 Mo7 . O17 . 73.18(12) yes
Mo8 2_667 Mo7 . O17 . 119.10(12) yes
Mo6 . Mo7 . O17 . 77.63(12) yes
O21 2_667 Mo7 . O17 . 73.53(17) yes
Mo5 . Mo7 . O18 . 39.49(13) yes
Mo7 2_667 Mo7 . O18 . 105.78(13) yes
Mo8 2_667 Mo7 . O18 . 86.60(13) yes
Mo6 . Mo7 . O18 . 38.23(13) yes
O21 2_667 Mo7 . O18 . 141.85(18) yes
Mo5 . Mo7 . O21 . 81.56(10) yes
Mo7 2_667 Mo7 . O21 . 32.92(10) yes
Mo8 2_667 Mo7 . O21 . 39.84(10) yes
Mo6 . Mo7 . O21 . 37.97(10) yes
O21 2_667 Mo7 . O21 . 75.60(17) yes
Mo5 . Mo7 . O23 . 96.96(18) yes
Mo7 2_667 Mo7 . O23 . 144.84(17) yes
Mo8 2_667 Mo7 . O23 . 143.17(19) yes
Mo6 . Mo7 . O23 . 143.00(16) yes
O21 2_667 Mo7 . O23 . 102.2(2) yes
Mo5 . Mo7 . O24 . 138.59(15) yes
Mo7 2_667 Mo7 . O24 . 86.42(16) yes
Mo8 2_667 Mo7 . O24 . 38.34(15) yes
Mo6 . Mo7 . O24 . 86.04(15) yes
O21 2_667 Mo7 . O24 . 98.34(19) yes
Mo8 . Mo7 . O17 . 34.16(12) yes
Mo8 . Mo7 . O18 . 110.67(13) yes
O17 . Mo7 . O18 . 76.58(17) yes
Mo8 . Mo7 . O21 . 85.74(10) yes
O17 . Mo7 . O21 . 79.27(16) yes
O18 . Mo7 . O21 . 76.00(16) yes
Mo8 . Mo7 . O23 . 90.93(19) yes
O17 . Mo7 . O23 . 97.7(2) yes
O18 . Mo7 . O23 . 104.8(2) yes
O21 . Mo7 . O23 . 176.6(2) yes
Mo8 . Mo7 . O24 . 140.42(15) yes
O17 . Mo7 . O24 . 157.3(2) yes
O18 . Mo7 . O24 . 100.18(19) yes
O21 . Mo7 . O24 . 78.14(18) yes
O23 . Mo7 . O24 . 104.8(2) yes
O24 2_667 Mo8 . O21 2_667 71.06(16) yes
O24 2_667 Mo8 . Mo7 . 82.89(11) yes
O21 2_667 Mo8 . Mo7 . 35.79(10) yes
O24 2_667 Mo8 . Mo6 2_667 82.62(11) yes
O21 2_667 Mo8 . Mo6 2_667 41.22(10) yes
Mo7 . Mo8 . Mo6 2_667 74.82(2) yes
O24 2_667 Mo8 . Mo7 2_667 27.13(11) yes
O21 2_667 Mo8 . Mo7 2_667 43.96(11) yes
Mo7 . Mo8 . Mo7 2_667 61.92(2) yes
Mo6 2_667 Mo8 . Mo7 2_667 62.04(2) yes
O24 2_667 Mo8 . O17 . 80.12(17) yes
O21 2_667 Mo8 . O17 . 72.31(17) yes
Mo7 . Mo8 . O17 . 39.42(13) yes
Mo6 2_667 Mo8 . O17 . 113.31(14) yes
Mo7 2_667 Mo8 . O17 . 75.27(13) yes
O24 2_667 Mo8 . O22 . 80.95(18) yes
O21 2_667 Mo8 . O22 . 72.46(17) yes
Mo7 . Mo8 . O22 . 107.65(14) yes
Mo6 2_667 Mo8 . O22 . 33.38(14) yes
Mo7 2_667 Mo8 . O22 . 73.82(14) yes
O24 2_667 Mo8 . O25 . 83.1(3) yes
O21 2_667 Mo8 . O25 . 154.2(3) yes
Mo7 . Mo8 . O25 . 143.31(18) yes
Mo6 2_667 Mo8 . O25 . 136.20(19) yes
Mo7 2_667 Mo8 . O25 . 110.2(2) yes
O24 2_667 Mo8 . O26 . 172.0(2) yes
O21 2_667 Mo8 . O26 . 101.0(2) yes
Mo7 . Mo8 . O26 . 90.6(2) yes
Mo6 2_667 Mo8 . O26 . 91.28(19) yes
Mo7 2_667 Mo8 . O26 . 144.9(2) yes
O17 . Mo8 . O22 . 143.81(19) yes
O17 . Mo8 . O25 . 104.6(2) yes
O22 . Mo8 . O25 . 103.4(2) yes
O17 . Mo8 . O26 . 97.7(2) yes
O22 . Mo8 . O26 . 96.8(2) yes
O25 . Mo8 . O26 . 104.8(3) yes
Mo1 . O3 . Mo2 . 116.1(2) yes
Mo3 . O4 . Mo1 . 104.86(17) yes
Mo3 . O4 . Mo4 . 106.53(19) yes
Mo1 . O4 . Mo4 . 148.3(2) yes
Mo1 . O5 . Mo2 . 91.65(15) yes
Mo1 . O5 . Mo3 . 107.96(18) yes
Mo2 . O5 . Mo3 . 111.14(19) yes
Mo2 2_576 O8 . Mo4 . 113.6(2) yes
Mo3 2_576 O9 . Mo4 . 97.25(15) yes
Mo3 2_576 O9 . Mo2 2_576 97.24(15) yes
Mo4 . O9 . Mo2 2_576 93.93(15) yes
Mo3 2_576 O9 . Mo3 . 103.75(17) yes
Mo4 . O9 . Mo3 . 101.91(18) yes
Mo2 2_576 O9 . Mo3 . 151.7(2) yes
Mo4 2_576 O11 . Mo3 . 115.0(2) yes
Mo6 . O16 . Mo5 . 117.0(2) yes
Mo7 . O17 . Mo5 . 103.12(19) yes
Mo7 . O17 . Mo8 . 106.4(2) yes
Mo5 . O17 . Mo8 . 149.4(2) yes
Mo6 . O18 . Mo5 . 90.92(15) yes
Mo6 . O18 . Mo7 . 111.51(19) yes
Mo5 . O18 . Mo7 . 108.41(19) yes
Mo8 2_667 O21 . Mo7 . 96.20(16) yes
Mo8 2_667 O21 . Mo6 . 95.80(16) yes
Mo7 . O21 . Mo6 . 98.40(15) yes
Mo8 2_667 O21 . Mo7 2_667 101.90(17) yes
Mo7 . O21 . Mo7 2_667 104.40(17) yes
Mo6 . O21 . Mo7 2_667 149.2(2) yes
Mo6 2_667 O22 . Mo8 . 114.6(2) yes
Mo8 2_667 O24 . Mo7 . 114.5(2) yes
C1 . N1 . C3 . 109.9(8) yes
C1 . N1 . C4 . 112.2(7) yes
C3 . N1 . C4 . 110.3(7) yes
C2 . N2 . C5 . 109.0(10) yes
C7 . N3 . C9 . 118.5(13) yes
C7 . N3 . C10 . 108.5(11) yes
C9 . N3 . C10 . 107.1(12) yes
C8 . N4 . C11 . 114.2(8) yes
C13 . N5 . C15 . 109.7(5) yes
C13 . N5 . C16 . 114.4(5) yes
C15 . N5 . C16 . 109.9(6) yes
C14 . N6 . C17 . 116.0(5) yes
N1 . C1 . C2 . 110.2(7) yes
C1 . C2 . N2 . 108.8(9) yes
N2 . C5 . C6 . 118.3(9) yes
N3 . C7 . C8 . 120.2(10) yes
C7 . C8 . N4 . 111.6(11) yes
N4 . C11 . C12 . 113.6(8) yes
N5 . C13 . C14 . 112.5(5) yes
C13 . C14 . N6 . 109.7(5) yes
N6 . C17 . C18 . 110.8(6) yes

loop_
_geom_bond_atom_site_label_1
_geom_bond_site_symmetry_1
_geom_bond_atom_site_label_2
_geom_bond_site_symmetry_2
_geom_bond_distance
_geom_bond_publ_flag
Mo1 . O1 . 1.709(5) yes
Mo1 . O2 . 1.700(5) yes
Mo1 . O3 . 1.941(4) yes
Mo1 . O4 . 2.143(4) yes
Mo1 . O5 . 2.303(4) yes
Mo1 . F1 . 1.941(4) yes
Mo2 . O9 2_576 2.214(4) yes
Mo2 . O8 2_576 1.952(4) yes
Mo2 . O3 . 1.937(4) yes
Mo2 . O5 . 2.283(4) yes
Mo2 . O6 . 1.719(5) yes
Mo2 . O7 . 1.714(5) yes
Mo3 . O9 2_576 2.391(4) yes
Mo3 . O4 . 2.157(4) yes
Mo3 . O5 . 1.900(4) yes
Mo3 . O9 . 1.951(4) yes
Mo3 . O10 . 1.698(4) yes
Mo3 . O11 . 1.758(4) yes
Mo4 . O11 2_576 2.350(4) yes
Mo4 . O4 . 1.910(4) yes
Mo4 . O8 . 1.941(4) yes
Mo4 . O9 . 2.243(4) yes
Mo4 . O12 . 1.722(5) yes
Mo4 . O13 . 1.707(4) yes
Mo5 . O14 . 1.729(5) yes
Mo5 . O15 . 1.704(5) yes
Mo5 . O16 . 1.909(5) yes
Mo5 . O17 . 2.144(4) yes
Mo5 . O18 . 2.259(4) yes
Mo5 . F2 . 1.942(4) yes
Mo6 . O22 2_667 1.981(5) yes
Mo6 . O16 . 1.918(4) yes
Mo6 . O18 . 2.319(4) yes
Mo6 . O19 . 1.701(4) yes
Mo6 . O20 . 1.719(4) yes
Mo6 . O21 . 2.168(4) yes
Mo7 . O21 2_667 1.950(4) yes
Mo7 . O17 . 2.159(5) yes
Mo7 . O18 . 1.888(4) yes
Mo7 . O21 . 2.431(4) yes
Mo7 . O23 . 1.704(5) yes
Mo7 . O24 . 1.745(5) yes
Mo8 . O24 2_667 2.374(5) yes
Mo8 . O21 2_667 2.244(4) yes
Mo8 . O17 . 1.910(4) yes
Mo8 . O22 . 1.909(4) yes
Mo8 . O25 . 1.724(6) yes
Mo8 . O26 . 1.697(6) yes
N1 . C1 . 1.490(10) yes
N1 . C3 . 1.490(12) yes
N1 . C4 . 1.520(13) yes
N1 . H1 . 1.000 no
N2 . C2 . 1.509(11) yes
N2 . C5 . 1.708(16) yes
N2 . H6 . 1.000 no
N2 . H7 . 1.000 no
N3 . C7 . 1.424(17) yes
N3 . C9 . 1.496(18) yes
N3 . C10 . 1.424(15) yes
N3 . H19 . 1.000 no
N4 . C8 . 1.490(13) yes
N4 . C11 . 1.543(13) yes
N4 . H24 . 1.000 no
N4 . H25 . 1.000 no
N5 . C13 . 1.488(8) yes
N5 . C15 . 1.501(8) yes
N5 . C16 . 1.491(9) yes
N5 . H37 . 1.000 no
N6 . C14 . 1.489(8) yes
N6 . C17 . 1.496(9) yes
N6 . H42 . 1.000 no
N6 . H43 . 1.000 no
C1 . C2 . 1.532(16) yes
C1 . H2 . 0.965 no
C1 . H3 . 0.972 no
C2 . H4 . 0.970 no
C2 . H5 . 0.967 no
C3 . H8 . 0.961 no
C3 . H9 . 0.960 no
C3 . H10 . 0.960 no
C4 . H11 . 0.961 no
C4 . H12 . 0.960 no
C4 . H13 . 0.959 no
C5 . C6 . 1.448(18) yes
C5 . H14 . 0.968 no
C5 . H15 . 0.963 no
C6 . H16 . 0.970 no
C6 . H17 . 0.974 no
C6 . H18 . 0.971 no
C7 . C8 . 1.559(18) yes
C7 . H20 . 0.966 no
C7 . H21 . 0.966 no
C8 . H22 . 0.974 no
C8 . H23 . 0.975 no
C9 . H26 . 0.970 no
C9 . H27 . 0.970 no
C9 . H28 . 0.967 no
C10 . H29 . 0.959 no
C10 . H30 . 0.959 no
C10 . H31 . 0.961 no
C11 . C12 . 1.483(18) yes
C11 . H32 . 0.997 no
C11 . H33 . 0.971 no
C12 . H34 . 0.963 no
C12 . H35 . 0.964 no
C12 . H36 . 0.962 no
C13 . C14 . 1.519(9) yes
C13 . H38 . 0.970 no
C13 . H39 . 0.972 no
C14 . H40 . 0.967 no
C14 . H41 . 0.975 no
C15 . H44 . 0.963 no
C15 . H45 . 0.966 no
C15 . H46 . 0.958 no
C16 . H47 . 0.959 no
C16 . H48 . 0.961 no
C16 . H49 . 0.956 no
C17 . C18 . 1.527(11) yes
C17 . H50 . 0.972 no
C17 . H51 . 0.968 no
C18 . H52 . 0.961 no
C18 . H53 . 0.966 no
C18 . H54 . 0.962 no

loop_
_geom_hbond_atom_site_label_D
_geom_hbond_site_symmetry_D
_geom_hbond_atom_site_label_H
_geom_hbond_site_symmetry_H
_geom_hbond_atom_site_label_A
_geom_hbond_site_symmetry_A
_geom_hbond_angle_DHA
_geom_hbond_distance_DH
_geom_hbond_distance_HA
_geom_hbond_distance_DA
_geom_hbond_publ_flag
N1 . H1 . O5 . 155 1.00 1.87 2.807(2) yes
N2 . H6 . O31 . 152 1.00 1.66 2.589(2) yes
N3 . H19 . O7 2_666 141 1.00 2.03 2.872(2) yes
N4 . H24 . O12 1_645 140 1.00 2.17 3.001(2) yes
N4 . H25 . O25 2_666 157 1.00 1.91 2.855(2) yes
O29 . H27 . N3 . 156 1.96 2.01 3.884(2) yes
N5 . H37 . O3 1_655 157 1.00 1.73 2.680(2) yes
N6 . H42 . O18 2_767 152 1.00 1.77 2.701(2) yes
N6 . H43 . O20 . 159 1.00 1.80 2.760(2) yes
